data_1533295
loop_
_publ_author_name
'Caspi, E.N.'
'Avdeev, M.'
'Jorgensen, J.D.'
'Short, S.'
'Chmaissem, O.'
'Dabrowski, B.'
'Mais, J.'
'Kolesnik, S.'

_publ_section_title
;
 Synthesis, structure and properties of randomly mixed and layer-ordered
 Sr Mn1-x Gax O3-d perovskites
;
_journal_name_full 'Journal of Solid State Chemistry'
_journal_page_first 1456
_journal_page_last 1470
_journal_volume 177
_journal_year 2004
_chemical_formula_sum 'Ga0.18 Mn0.82 O2.868 Sr'
_chemical_name_systematic 'Sr ((Mn0.82 Ga0.18) O2.868)'
_space_group_IT_number 221
_symmetry_space_group_name_Hall '-P 4 2 3'
_symmetry_space_group_name_H-M 'P m -3 m'
_cell_angle_alpha 90
_cell_angle_beta 90
_cell_angle_gamma 90
_cell_formula_units_Z 1
_cell_length_a 3.82526
_cell_length_b 3.82526
_cell_length_c 3.82526
_cell_volume 55.974
_citation_journal_id_ASTM JSSCBI
_cod_data_source_file Caspi_JSSCBI_2004_1670.cif
_cod_data_source_block Ga0.18Mn0.82O2.868Sr1
_cod_original_cell_volume 55.97355
_cod_original_formula_sum 'Ga0.18 Mn0.82 O2.868 Sr1'
_cod_database_code 1533295

loop_
_symmetry_equiv_pos_as_xyz
x,y,z
-y,x,z
-x,-y,z
y,-x,z
x,-y,-z
y,x,-z
-x,y,-z
-y,-x,-z
z,x,y
-x,z,y
-z,-x,y
x,-z,y
z,-x,-y
x,z,-y
-z,x,-y
-x,-z,-y
y,z,x
y,-z,-x
z,y,-x
-y,z,-x
-z,-y,-x
-y,-z,x
z,-y,x
-z,y,x
-x,-y,-z
y,-x,-z
x,y,-z
-y,x,-z
-x,y,z
-y,-x,z
x,-y,z
y,x,z
-z,-x,-y
x,-z,-y
z,x,-y
-x,z,-y
-z,x,y
-x,-z,y
z,-x,y
x,z,y
-y,-z,-x
-y,z,x
-z,-y,x
y,-z,x
z,y,x
y,z,-x
-z,y,-x
z,-y,-x

loop_
_atom_site_label
_atom_site_type_symbol
_atom_site_fract_x
_atom_site_fract_y
_atom_site_fract_z
_atom_site_occupancy
_atom_site_U_iso_or_equiv
Ga1 Ga+3 0 0 0 0.181 0.0
Sr1 Sr+2 0.5 0.5 0.5 1 0.0
O1 O-2 0.5 0 0 0.956 0.0
Mn1 Mn+3 0 0 0 0.819 0.0
